data_7056881
loop_
_publ_author_name
'Achary, B. Shivaprasad'
'Ramya, A. R.'
'Nanubolu, Jagadeesh Babu'
'Seetharaman, Sairaman'
'Lim, Gary N.'
'Jang, Youngwoo'
'D&#x2019;Souza, Francis'
'Giribabu, Lingamallu'

_publ_section_title
;
 Axially substituted phosphorous(v) corrole with polycyclic aromatic
 hydrocarbons: syntheses, X-ray structures, and photoinduced energy and
 electron transfer studies
;
_journal_issue 10
_journal_name_full 'New Journal of Chemistry'
_journal_page_first 8230
_journal_paper_doi 10.1039/C7NJ04363E
_journal_volume 42
_journal_year 2018
_chemical_formula_moiety 'C57 H22 F15 N4 O2 P'
_chemical_formula_sum 'C57 H22 F15 N4 O2 P'
_chemical_formula_weight 1110.75
_chemical_name_systematic 'Bis(2-naphthoxy)phosphorus(V)- tris 5,10,15-(pentafluorophenyl) corrole'
_space_group_crystal_system monoclinic
_space_group_IT_number 15
_space_group_name_Hall '-C 2yc'
_space_group_name_H-M_alt 'C 1 2/c 1'
_symmetry_space_group_name_Hall '-C 2yc'
_symmetry_space_group_name_H-M 'C 1 2/c 1'
_atom_sites_solution_hydrogens geom
_audit_creation_method SHELXL-2014/7
_audit_update_record
;
2017-10-12 deposited with the CCDC.
2018-01-08 downloaded from the CCDC.
;
_cell_angle_alpha 90
_cell_angle_beta 95.4730(10)
_cell_angle_gamma 90
_cell_formula_units_Z 8
_cell_length_a 22.2000(15)
_cell_length_b 15.2908(10)
_cell_length_c 27.5057(19)
_cell_measurement_reflns_used 6159
_cell_measurement_temperature 293(2)
_cell_measurement_theta_max 24.867
_cell_measurement_theta_min 2.258
_cell_volume 9294.4(11)
_computing_cell_refinement 'Bruker SMART'
_computing_data_collection 'Bruker SMART'
_computing_data_reduction 'Bruker SAINT'
_computing_molecular_graphics 'Bruker SHELXTL'
_computing_structure_refinement 'SHELXL-2014/7 (Sheldrick, 2014)'
_computing_structure_solution 'SHELXS-97 (Sheldrick, 1990)'
_diffrn_ambient_temperature 293(2)
_diffrn_measured_fraction_theta_full 1.000
_diffrn_measured_fraction_theta_max 1.000
_diffrn_measurement_device_type 'CCD area detector'
_diffrn_measurement_method 'phi and omega scans'
_diffrn_radiation_type MoK\a
_diffrn_radiation_wavelength 0.71073
_diffrn_reflns_av_R_equivalents 0.0300
_diffrn_reflns_av_unetI/netI 0.0217
_diffrn_reflns_Laue_measured_fraction_full 1.000
_diffrn_reflns_Laue_measured_fraction_max 1.000
_diffrn_reflns_limit_h_max 26
_diffrn_reflns_limit_h_min -26
_diffrn_reflns_limit_k_max 18
_diffrn_reflns_limit_k_min -18
_diffrn_reflns_limit_l_max 32
_diffrn_reflns_limit_l_min -32
_diffrn_reflns_number 44121
_diffrn_reflns_point_group_measured_fraction_full 1.000
_diffrn_reflns_point_group_measured_fraction_max 1.000
_diffrn_reflns_theta_full 25.000
_diffrn_reflns_theta_max 25.000
_diffrn_reflns_theta_min 1.843
_diffrn_source 'fine-focus sealed tube'
_exptl_absorpt_coefficient_mu 0.172
_exptl_absorpt_correction_T_max 0.968
_exptl_absorpt_correction_T_min 0.927
_exptl_absorpt_correction_type multi-scan
_exptl_absorpt_process_details 'Bruker AXS SADABS program'
_exptl_crystal_colour Orange
_exptl_crystal_density_diffrn 1.588
_exptl_crystal_description Needle
_exptl_crystal_F_000 4464
_exptl_crystal_size_max 0.440
_exptl_crystal_size_mid 0.210
_exptl_crystal_size_min 0.190
_refine_diff_density_max 0.341
_refine_diff_density_min -0.328
_refine_diff_density_rms 0.049
_refine_ls_extinction_method none
_refine_ls_goodness_of_fit_ref 1.057
_refine_ls_hydrogen_treatment constr
_refine_ls_matrix_type full
_refine_ls_number_parameters 712
_refine_ls_number_reflns 8176
_refine_ls_number_restraints 48
_refine_ls_restrained_S_all 1.111
_refine_ls_R_factor_all 0.0680
_refine_ls_R_factor_gt 0.0546
_refine_ls_shift/su_max 0.000
_refine_ls_shift/su_mean 0.000
_refine_ls_structure_factor_coef Fsqd
_refine_ls_weighting_details 'w=1/[\s^2^(Fo^2^)+(0.0702P)^2^+9.9737P] where P=(Fo^2^+2Fc^2^)/3'
_refine_ls_weighting_scheme calc
_refine_ls_wR_factor_gt 0.1350
_refine_ls_wR_factor_ref 0.1455
_reflns_Friedel_coverage 0.000
_reflns_number_gt 6577
_reflns_number_total 8176
_reflns_threshold_expression 'I > 2\s(I)'
_cod_data_source_file c7nj04363e2.cif
_cod_data_source_block bd30m
_cod_depositor_comments 'Adding full bibliography for 7056881.cif.'
_cod_database_code 7056881
_shelx_shelxl_version_number 2014/7
_shelx_space_group_comment
;
The symmetry employed for this shelxl refinement is uniquely defined
by the following loop, which should always be used as a source of
symmetry information in preference to the above space-group names.
They are only intended as comments.
;
_shelx_estimated_absorpt_t_min 0.928
_shelx_estimated_absorpt_t_max 0.968
_exptl_absorpt_special_details 'Sheldrick,G.M.,(2003),University of gottingen,Germany '

loop_
_space_group_symop_operation_xyz
'x, y, z'
'-x, y, -z+1/2'
'x+1/2, y+1/2, z'
'-x+1/2, y+1/2, -z+1/2'
'-x, -y, -z'
'x, -y, z-1/2'
'-x+1/2, -y+1/2, -z'
'x+1/2, -y+1/2, z-1/2'

loop_
_atom_site_label
_atom_site_type_symbol
_atom_site_fract_x
_atom_site_fract_y
_atom_site_fract_z
_atom_site_U_iso_or_equiv
_atom_site_adp_type
_atom_site_occupancy
_atom_site_site_symmetry_order
_atom_site_calc_flag
_atom_site_refinement_flags_posn
_atom_site_refinement_flags_adp
C1 C 0.22554(11) 0.07887(17) 0.14468(9) 0.0485(6) Uani 1 1 d . .
C2 C 0.23778(14) 0.10654(19) 0.09756(10) 0.0605(7) Uani 1 1 d . .
H2 H 0.2622 0.0776 0.0771 0.073 Uiso 1 1 calc R U
C3 C 0.20819(14) 0.18156(19) 0.08760(10) 0.0598(7) Uani 1 1 d . .
H3 H 0.2079 0.2131 0.0587 0.072 Uiso 1 1 calc R U
C4 C 0.17739(12) 0.20496(17) 0.12831(9) 0.0475(6) Uani 1 1 d . .
C5 C 0.14434(11) 0.28064(17) 0.13360(9) 0.0473(6) Uani 1 1 d . .
C6 C 0.11994(11) 0.29960(16) 0.17667(9) 0.0466(6) Uani 1 1 d . .
C7 C 0.08915(13) 0.37423(18) 0.19221(10) 0.0560(7) Uani 1 1 d . .
H7 H 0.0813 0.4252 0.1743 0.067 Uiso 1 1 calc R U
C8 C 0.07308(13) 0.35816(18) 0.23799(10) 0.0573(7) Uani 1 1 d . .
H8 H 0.0527 0.3963 0.2571 0.069 Uiso 1 1 calc R U
C9 C 0.09297(12) 0.27329(17) 0.25101(9) 0.0496(6) Uani 1 1 d . .
C10 C 0.08859(11) 0.21145(17) 0.28779(9) 0.0484(6) Uani 1 1 d . .
C11 C 0.05626(12) 0.1975(2) 0.32857(10) 0.0576(7) Uani 1 1 d . .
H11 H 0.0314 0.2375 0.3424 0.069 Uiso 1 1 calc R U
C12 C 0.06820(12) 0.1143(2) 0.34404(10) 0.0566(7) Uani 1 1 d . .
H12 H 0.0528 0.0874 0.3705 0.068 Uiso 1 1 calc R U
C13 C 0.10808(11) 0.07554(17) 0.31309(9) 0.0468(6) Uani 1 1 d . .
C14 C 0.13668(11) -0.00533(17) 0.31364(9) 0.0478(6) Uani 1 1 d . .
C15 C 0.17591(11) -0.02629(16) 0.27914(9) 0.0458(6) Uani 1 1 d . .
C16 C 0.21235(13) -0.10234(18) 0.27815(10) 0.0550(7) Uani 1 1 d . .
H16 H 0.2144 -0.1469 0.3013 0.066 Uiso 1 1 calc R U
C17 C 0.24326(12) -0.09997(17) 0.23875(10) 0.0532(6) Uani 1 1 d . .
H17 H 0.2704 -0.1421 0.2299 0.064 Uiso 1 1 calc R U
C18 C 0.22735(11) -0.02183(15) 0.21292(9) 0.0437(5) Uani 1 1 d . .
C19 C 0.24544(11) 0.00288(16) 0.16852(9) 0.0468(6) Uani 1 1 d . .
C20 C 0.28551(12) -0.05682(17) 0.14285(9) 0.0502(6) Uani 1 1 d . .
C21 C 0.26138(14) -0.1219(2) 0.11206(13) 0.0713(9) Uani 1 1 d . .
C22 C 0.29765(17) -0.1750(2) 0.08636(13) 0.0784(10) Uani 1 1 d . .
C23 C 0.35893(15) -0.1634(2) 0.09152(11) 0.0660(8) Uani 1 1 d . .
C24 C 0.38384(13) -0.1009(2) 0.12224(11) 0.0605(7) Uani 1 1 d . .
C25 C 0.34715(12) -0.04831(17) 0.14730(10) 0.0534(6) Uani 1 1 d . .
C26 C 0.13218(12) 0.34064(16) 0.09094(9) 0.0479(6) Uani 1 1 d . .
C27 C 0.17586(13) 0.3933(2) 0.07405(11) 0.0620(7) Uani 1 1 d . .
C28 C 0.16456(16) 0.4447(2) 0.03312(12) 0.0719(9) Uani 1 1 d . .
C29 C 0.10814(17) 0.4448(2) 0.00855(10) 0.0680(8) Uani 1 1 d . .
C30 C 0.06356(14) 0.3946(2) 0.02459(10) 0.0613(7) Uani 1 1 d . .
C31 C 0.07587(13) 0.34289(18) 0.06503(10) 0.0525(6) Uani 1 1 d . .
C32 C 0.12817(12) -0.06983(19) 0.35287(10) 0.0571(7) Uani 1 1 d . .
C33 C 0.14513(14) -0.0513(2) 0.40141(11) 0.0680(8) Uani 1 1 d . .
C34 C 0.14241(18) -0.1121(3) 0.43757(13) 0.0902(12) Uani 1 1 d . .
C35 C 0.1213(2) -0.1937(4) 0.4261(2) 0.1109(16) Uani 1 1 d . .
C36 C 0.1033(2) -0.2152(3) 0.3789(2) 0.1073(14) Uani 1 1 d . .
C37 C 0.10619(16) -0.1532(2) 0.34293(14) 0.0786(10) Uani 1 1 d . .
C38 C 0.26312(12) 0.15651(16) 0.28171(10) 0.0487(6) Uani 1 1 d . .
C39 C 0.25341(15) 0.1505(2) 0.33143(11) 0.0674(8) Uani 1 1 d . .
H39 H 0.2151 0.1612 0.3411 0.081 Uiso 1 1 calc R U
C40 C 0.29935(16) 0.1292(2) 0.36532(11) 0.0763(9) Uani 1 1 d . .
H40 H 0.2920 0.1248 0.3980 0.092 Uiso 1 1 calc R U
C41 C 0.35727(15) 0.1139(2) 0.35211(11) 0.0660(8) Uani 1 1 d . .
C42 C 0.40791(17) 0.0920(2) 0.38700(13) 0.0810(10) Uani 1 1 d . .
H42 H 0.4019 0.0862 0.4198 0.097 Uiso 1 1 calc R U
C43 C 0.46289(17) 0.0799(2) 0.37296(16) 0.0864(11) Uani 1 1 d . .
H43 H 0.4949 0.0660 0.3960 0.104 Uiso 1 1 calc R U
C44 C 0.47299(16) 0.0878(2) 0.32414(16) 0.0864(11) Uani 1 1 d . .
H44 H 0.5118 0.0794 0.3149 0.104 Uiso 1 1 calc R U
C45 C 0.42729(15) 0.1076(2) 0.28980(14) 0.0773(9) Uani 1 1 d . .
H45 H 0.4350 0.1127 0.2573 0.093 Uiso 1 1 calc R U
C46 C 0.36853(13) 0.12053(18) 0.30288(11) 0.0581(7) Uani 1 1 d . .
C47 C 0.31874(13) 0.14198(18) 0.26781(10) 0.0564(7) Uani 1 1 d . .
H47 H 0.3250 0.1459 0.2349 0.068 Uiso 1 1 calc R U
C48 C 0.08174(11) 0.02107(17) 0.16522(10) 0.0507(6) Uani 1 1 d . .
C49 C 0.06847(17) -0.0593(2) 0.18512(14) 0.0880(11) Uani 1 1 d . .
H49 H 0.0682 -0.0652 0.2188 0.106 Uiso 1 1 calc R U
C50 C 0.05577(19) -0.1294(2) 0.15540(18) 0.1028(14) Uani 1 1 d . .
H50 H 0.0469 -0.1829 0.1691 0.123 Uiso 1 1 calc R U
C51 C 0.05585(16) -0.1229(2) 0.10504(17) 0.0841(10) Uani 1 1 d . U
C52 C 0.0434(2) -0.1953(3) 0.0725(2) 0.1254(16) Uani 1 1 d . U
H52 H 0.0344 -0.2498 0.0849 0.150 Uiso 1 1 calc R U
C53 C 0.0447(3) -0.1852(5) 0.0253(3) 0.172(2) Uani 1 1 d . U
H53 H 0.0389 -0.2339 0.0051 0.206 Uiso 1 1 calc R U
C54 C 0.0544(4) -0.1052(5) 0.0044(2) 0.198(2) Uani 1 1 d . U
H54 H 0.0522 -0.0991 -0.0293 0.237 Uiso 1 1 calc R U
C55 C 0.0674(3) -0.0338(5) 0.03474(18) 0.175(2) Uani 1 1 d . U
H55 H 0.0765 0.0198 0.0212 0.210 Uiso 1 1 calc R U
C56 C 0.06709(19) -0.0413(3) 0.08514(14) 0.0926(11) Uani 1 1 d . U
C57 C 0.07977(16) 0.0309(2) 0.11685(11) 0.0704(8) Uani 1 1 d . .
H57 H 0.0868 0.0856 0.1038 0.084 Uiso 1 1 calc R U
F1 F 0.20195(9) -0.13440(17) 0.10624(11) 0.1262(10) Uani 1 1 d . .
F2 F 0.27288(12) -0.23656(19) 0.05642(11) 0.1336(11) Uani 1 1 d . .
F3 F 0.39410(10) -0.21345(14) 0.06622(8) 0.0950(7) Uani 1 1 d . .
F4 F 0.44363(8) -0.09022(14) 0.12736(9) 0.0966(7) Uani 1 1 d . .
F5 F 0.37317(8) 0.01333(13) 0.17638(8) 0.0862(6) Uani 1 1 d . .
F6 F 0.08738(11) -0.17613(15) 0.29705(9) 0.1062(7) Uani 1 1 d . .
F7 F 0.08369(17) -0.29611(18) 0.36732(14) 0.1666(14) Uani 1 1 d . .
F8 F 0.12001(16) -0.2551(2) 0.46103(12) 0.1690(14) Uani 1 1 d . .
F9 F 0.16250(13) -0.0937(2) 0.48360(8) 0.1330(10) Uani 1 1 d . .
F10 F 0.16850(9) 0.02646(14) 0.41388(6) 0.0829(6) Uani 1 1 d . .
F11 F 0.03165(8) 0.29224(13) 0.07900(7) 0.0761(5) Uani 1 1 d . .
F12 F 0.00860(10) 0.39489(15) 0.00029(8) 0.0988(7) Uani 1 1 d . .
F13 F 0.09724(12) 0.49393(16) -0.03136(7) 0.1094(8) Uani 1 1 d . .
F14 F 0.20840(11) 0.49494(17) 0.01764(9) 0.1169(8) Uani 1 1 d . .
F15 F 0.23122(9) 0.39453(16) 0.09776(8) 0.1000(7) Uani 1 1 d . .
N1 N 0.18795(9) 0.13942(13) 0.16344(7) 0.0441(5) Uani 1 1 d . .
N2 N 0.12297(9) 0.24017(13) 0.21398(7) 0.0461(5) Uani 1 1 d . .
N3 N 0.12008(9) 0.13687(13) 0.27917(7) 0.0443(5) Uani 1 1 d . .
N4 N 0.18696(9) 0.02466(12) 0.23842(7) 0.0405(4) Uani 1 1 d . .
O1 O 0.09057(8) 0.09194(12) 0.19595(6) 0.0538(5) Uani 1 1 d . .
O2 O 0.21783(7) 0.18503(10) 0.24779(6) 0.0459(4) Uani 1 1 d . .
P1 P 0.15552(3) 0.13251(4) 0.22262(2) 0.04013(17) Uani 1 1 d . .

loop_
_atom_site_aniso_label
_atom_site_aniso_U_11
_atom_site_aniso_U_22
_atom_site_aniso_U_33
_atom_site_aniso_U_23
_atom_site_aniso_U_13
_atom_site_aniso_U_12
C1 0.0537(15) 0.0508(15) 0.0422(13) -0.0011(11) 0.0105(11) 0.0107(12)
C2 0.0758(19) 0.0620(17) 0.0463(15) 0.0015(13) 0.0195(14) 0.0194(15)
C3 0.0770(19) 0.0619(18) 0.0422(14) 0.0080(13) 0.0137(13) 0.0143(15)
C4 0.0544(15) 0.0491(14) 0.0390(13) 0.0050(11) 0.0044(11) 0.0070(12)
C5 0.0503(14) 0.0479(14) 0.0437(13) 0.0049(11) 0.0036(11) 0.0057(11)
C6 0.0511(14) 0.0433(13) 0.0449(14) 0.0038(11) 0.0022(11) 0.0101(11)
C7 0.0636(17) 0.0496(15) 0.0543(16) 0.0044(12) 0.0026(13) 0.0148(13)
C8 0.0595(16) 0.0553(16) 0.0574(16) -0.0045(13) 0.0077(13) 0.0197(13)
C9 0.0518(15) 0.0539(15) 0.0432(14) -0.0038(11) 0.0060(11) 0.0127(12)
C10 0.0494(14) 0.0539(15) 0.0422(13) -0.0050(12) 0.0055(11) 0.0090(12)
C11 0.0558(16) 0.0699(19) 0.0491(15) -0.0053(14) 0.0152(12) 0.0097(14)
C12 0.0534(16) 0.0721(19) 0.0461(15) 0.0044(13) 0.0135(12) 0.0002(13)
C13 0.0466(14) 0.0550(15) 0.0389(13) 0.0025(11) 0.0051(10) -0.0045(12)
C14 0.0492(14) 0.0518(15) 0.0421(13) 0.0033(11) 0.0035(11) -0.0048(12)
C15 0.0489(14) 0.0431(13) 0.0447(13) 0.0047(11) 0.0007(11) -0.0031(11)
C16 0.0644(17) 0.0450(14) 0.0548(16) 0.0096(12) 0.0023(13) 0.0010(13)
C17 0.0597(16) 0.0433(14) 0.0567(16) 0.0021(12) 0.0060(13) 0.0090(12)
C18 0.0444(13) 0.0385(13) 0.0478(14) -0.0020(10) 0.0025(11) 0.0032(10)
C19 0.0485(14) 0.0448(14) 0.0477(14) -0.0024(11) 0.0075(11) 0.0070(11)
C20 0.0579(16) 0.0452(14) 0.0484(14) 0.0002(12) 0.0098(12) 0.0105(12)
C21 0.0575(18) 0.071(2) 0.086(2) -0.0217(18) 0.0095(16) 0.0083(15)
C22 0.088(2) 0.071(2) 0.077(2) -0.0335(18) 0.0062(18) 0.0081(18)
C23 0.073(2) 0.0653(19) 0.0627(18) -0.0034(15) 0.0218(15) 0.0214(16)
C24 0.0539(17) 0.0593(17) 0.0705(19) 0.0039(15) 0.0175(14) 0.0114(13)
C25 0.0592(17) 0.0476(15) 0.0542(15) -0.0004(12) 0.0087(13) 0.0068(13)
C26 0.0575(15) 0.0439(14) 0.0425(13) 0.0033(11) 0.0053(12) 0.0069(12)
C27 0.0574(17) 0.0669(19) 0.0610(17) 0.0099(15) 0.0022(14) -0.0009(14)
C28 0.087(2) 0.0655(19) 0.0656(19) 0.0176(16) 0.0216(17) -0.0058(17)
C29 0.099(2) 0.0585(18) 0.0452(16) 0.0135(14) 0.0019(16) 0.0106(17)
C30 0.0746(19) 0.0578(17) 0.0484(15) 0.0012(13) -0.0102(14) 0.0124(15)
C31 0.0589(16) 0.0493(15) 0.0492(15) 0.0008(12) 0.0050(12) 0.0032(13)
C32 0.0558(16) 0.0607(17) 0.0563(17) 0.0135(13) 0.0131(13) -0.0007(13)
C33 0.0641(18) 0.081(2) 0.0600(19) 0.0178(17) 0.0128(14) 0.0056(17)
C34 0.089(3) 0.120(3) 0.063(2) 0.042(2) 0.0159(18) 0.014(2)
C35 0.108(3) 0.120(4) 0.109(4) 0.068(3) 0.033(3) -0.002(3)
C36 0.109(3) 0.080(3) 0.135(4) 0.042(3) 0.024(3) -0.028(2)
C37 0.080(2) 0.073(2) 0.084(2) 0.0177(19) 0.0116(19) -0.0218(18)
C38 0.0508(15) 0.0420(13) 0.0518(15) -0.0046(11) -0.0018(12) -0.0036(11)
C39 0.0662(19) 0.084(2) 0.0505(16) -0.0056(15) 0.0010(14) -0.0128(16)
C40 0.076(2) 0.103(3) 0.0483(17) 0.0030(17) -0.0011(15) -0.0191(19)
C41 0.070(2) 0.0611(18) 0.0638(19) -0.0002(15) -0.0076(15) -0.0169(15)
C42 0.084(3) 0.078(2) 0.076(2) 0.0101(18) -0.0195(19) -0.0187(19)
C43 0.073(2) 0.074(2) 0.104(3) 0.002(2) -0.034(2) -0.0101(18)
C44 0.067(2) 0.084(2) 0.103(3) -0.013(2) -0.016(2) -0.0013(18)
C45 0.066(2) 0.082(2) 0.082(2) -0.0117(18) -0.0003(17) 0.0031(17)
C46 0.0595(17) 0.0472(15) 0.0659(18) -0.0059(13) -0.0029(14) -0.0029(13)
C47 0.0580(17) 0.0568(16) 0.0538(16) -0.0035(13) 0.0017(13) -0.0005(13)
C48 0.0434(14) 0.0520(15) 0.0556(16) -0.0007(12) -0.0004(11) 0.0004(11)
C49 0.095(3) 0.084(2) 0.078(2) 0.0255(19) -0.0270(19) -0.034(2)
C50 0.104(3) 0.063(2) 0.132(4) 0.020(2) -0.038(3) -0.023(2)
C51 0.068(2) 0.0620(19) 0.122(3) -0.0258(19) 0.006(2) -0.0069(16)
C52 0.110(3) 0.092(3) 0.175(4) -0.055(3) 0.015(3) -0.019(2)
C53 0.195(5) 0.161(4) 0.170(4) -0.099(4) 0.067(4) -0.068(4)
C54 0.277(6) 0.211(5) 0.115(4) -0.085(4) 0.074(4) -0.119(5)
C55 0.264(5) 0.183(4) 0.084(3) -0.055(3) 0.051(3) -0.124(4)
C56 0.104(3) 0.101(3) 0.077(2) -0.035(2) 0.0299(19) -0.042(2)
C57 0.094(2) 0.0604(18) 0.0569(18) -0.0048(14) 0.0095(16) -0.0203(16)
F1 0.0638(13) 0.130(2) 0.184(3) -0.0865(19) 0.0061(14) -0.0002(12)
F2 0.1118(18) 0.134(2) 0.153(2) -0.0931(19) 0.0058(16) 0.0078(16)
F3 0.1036(15) 0.0956(15) 0.0909(14) -0.0234(11) 0.0358(12) 0.0330(12)
F4 0.0582(11) 0.0964(15) 0.1389(19) -0.0216(13) 0.0284(11) 0.0103(10)
F5 0.0634(11) 0.0803(13) 0.1141(15) -0.0371(12) 0.0051(10) 0.0011(9)
F6 0.1265(19) 0.0853(15) 0.1050(17) -0.0016(12) 0.0025(14) -0.0452(13)
F7 0.195(3) 0.0925(19) 0.213(3) 0.051(2) 0.024(3) -0.065(2)
F8 0.187(3) 0.165(3) 0.160(3) 0.119(2) 0.043(2) -0.006(2)
F9 0.153(2) 0.186(3) 0.0598(13) 0.0464(15) 0.0104(14) 0.025(2)
F10 0.1015(14) 0.0918(14) 0.0534(10) -0.0013(9) -0.0022(9) 0.0076(11)
F11 0.0618(10) 0.0835(12) 0.0814(12) 0.0149(10) -0.0020(9) -0.0097(9)
F12 0.0950(15) 0.1066(16) 0.0858(13) 0.0164(12) -0.0372(11) 0.0083(12)
F13 0.156(2) 0.1038(16) 0.0659(12) 0.0422(12) -0.0002(13) 0.0127(15)
F14 0.1180(18) 0.1215(19) 0.1145(17) 0.0521(15) 0.0276(14) -0.0291(15)
F15 0.0636(12) 0.1226(18) 0.1105(16) 0.0378(14) -0.0080(11) -0.0216(11)
N1 0.0499(12) 0.0444(11) 0.0386(10) 0.0027(9) 0.0074(9) 0.0093(9)
N2 0.0523(12) 0.0460(12) 0.0408(11) 0.0026(9) 0.0077(9) 0.0135(9)
N3 0.0477(11) 0.0472(12) 0.0387(11) 0.0002(9) 0.0074(9) 0.0048(9)
N4 0.0426(11) 0.0390(10) 0.0401(10) 0.0014(8) 0.0039(8) 0.0017(8)
O1 0.0463(10) 0.0659(12) 0.0486(10) -0.0117(9) 0.0004(8) 0.0067(9)
O2 0.0512(10) 0.0404(9) 0.0457(9) 0.0035(7) 0.0016(8) 0.0006(7)
P1 0.0434(3) 0.0414(3) 0.0359(3) 0.0009(3) 0.0051(2) 0.0064(3)

loop_
_atom_type_symbol
_atom_type_description
_atom_type_scat_dispersion_real
_atom_type_scat_dispersion_imag
_atom_type_scat_source
C C 0.0033 0.0016 'International Tables Vol C Tables 4.2.6.8 and 6.1.1.4'
H H 0.0000 0.0000 'International Tables Vol C Tables 4.2.6.8 and 6.1.1.4'
N N 0.0061 0.0033 'International Tables Vol C Tables 4.2.6.8 and 6.1.1.4'
O O 0.0106 0.0060 'International Tables Vol C Tables 4.2.6.8 and 6.1.1.4'
F F 0.0171 0.0103 'International Tables Vol C Tables 4.2.6.8 and 6.1.1.4'
P P 0.1023 0.0942 'International Tables Vol C Tables 4.2.6.8 and 6.1.1.4'

loop_
_geom_angle_atom_site_label_1
_geom_angle_atom_site_label_2
_geom_angle_atom_site_label_3
_geom_angle
N1 C1 C19 124.3(2)
N1 C1 C2 108.5(2)
C19 C1 C2 127.2(2)
C3 C2 C1 108.1(2)
C2 C3 C4 108.7(2)
C5 C4 N1 125.6(2)
C5 C4 C3 126.6(2)
N1 C4 C3 107.7(2)
C6 C5 C4 121.4(2)
C6 C5 C26 119.3(2)
C4 C5 C26 119.3(2)
N2 C6 C5 120.6(2)
N2 C6 C7 107.4(2)
C5 C6 C7 131.9(2)
C8 C7 C6 108.0(2)
C7 C8 C9 107.3(2)
N2 C9 C10 111.2(2)
N2 C9 C8 108.4(2)
C10 C9 C8 140.2(2)
N3 C10 C9 111.5(2)
N3 C10 C11 108.6(2)
C9 C10 C11 139.4(2)
C12 C11 C10 107.1(2)
C11 C12 C13 108.6(2)
N3 C13 C14 120.0(2)
N3 C13 C12 107.3(2)
C14 C13 C12 132.7(2)
C15 C14 C13 121.0(2)
C15 C14 C32 118.4(2)
C13 C14 C32 120.6(2)
C14 C15 N4 125.9(2)
C14 C15 C16 126.9(2)
N4 C15 C16 107.2(2)
C17 C16 C15 109.3(2)
C16 C17 C18 107.8(2)
C19 C18 N4 124.5(2)
C19 C18 C17 126.7(2)
N4 C18 C17 108.7(2)
C18 C19 C1 123.0(2)
C18 C19 C20 119.2(2)
C1 C19 C20 117.7(2)
C25 C20 C21 116.7(2)
C25 C20 C19 122.3(2)
C21 C20 C19 121.0(2)
F1 C21 C20 120.0(3)
F1 C21 C22 118.3(3)
C20 C21 C22 121.7(3)
F2 C22 C23 120.2(3)
F2 C22 C21 120.2(3)
C23 C22 C21 119.5(3)
F3 C23 C24 120.3(3)
F3 C23 C22 119.8(3)
C24 C23 C22 119.9(3)
F4 C24 C23 119.6(3)
F4 C24 C25 120.5(3)
C23 C24 C25 119.9(3)
F5 C25 C20 119.6(2)
F5 C25 C24 118.1(3)
C20 C25 C24 122.3(3)
C27 C26 C31 116.4(2)
C27 C26 C5 123.0(2)
C31 C26 C5 120.5(2)
F15 C27 C26 119.3(3)
F15 C27 C28 118.6(3)
C26 C27 C28 122.1(3)
F14 C28 C29 120.1(3)
F14 C28 C27 120.4(3)
C29 C28 C27 119.5(3)
F13 C29 C30 120.3(3)
F13 C29 C28 119.6(3)
C30 C29 C28 120.1(3)
F12 C30 C29 119.7(3)
F12 C30 C31 120.7(3)
C29 C30 C31 119.6(3)
F11 C31 C30 118.2(3)
F11 C31 C26 119.5(2)
C30 C31 C26 122.3(3)
C33 C32 C37 116.0(3)
C33 C32 C14 121.6(3)
C37 C32 C14 122.3(3)
F10 C33 C34 117.6(3)
F10 C33 C32 119.8(3)
C34 C33 C32 122.5(4)
F9 C34 C35 119.3(4)
F9 C34 C33 121.0(4)
C35 C34 C33 119.6(4)
F8 C35 C34 120.4(5)
F8 C35 C36 119.2(5)
C34 C35 C36 120.4(4)
F7 C36 C35 120.6(4)
F7 C36 C37 120.1(5)
C35 C36 C37 119.3(4)
F6 C37 C36 117.8(4)
F6 C37 C32 120.0(3)
C36 C37 C32 122.2(4)
C47 C38 O2 119.4(2)
C47 C38 C39 119.7(3)
O2 C38 C39 120.6(2)
C40 C39 C38 120.6(3)
C39 C40 C41 121.0(3)
C40 C41 C46 119.6(3)
C40 C41 C42 123.1(3)
C46 C41 C42 117.3(3)
C43 C42 C41 121.1(4)
C42 C43 C44 120.5(3)
C45 C44 C43 121.0(4)
C44 C45 C46 120.5(4)
C45 C46 C41 119.6(3)
C45 C46 C47 122.5(3)
C41 C46 C47 117.9(3)
C38 C47 C46 121.1(3)
C57 C48 O1 120.8(3)
C57 C48 C49 120.3(3)
O1 C48 C49 118.5(3)
C50 C49 C48 120.0(3)
C49 C50 C51 121.5(4)
C50 C51 C56 118.2(3)
C50 C51 C52 123.3(4)
C56 C51 C52 118.4(4)
C53 C52 C51 120.5(6)
C52 C53 C54 122.4(6)
C53 C54 C55 118.8(6)
C54 C55 C56 120.8(6)
C55 C56 C51 118.9(4)
C55 C56 C57 121.9(4)
C51 C56 C57 119.2(3)
C48 C57 C56 120.7(3)
C1 N1 C4 106.90(19)
C1 N1 P1 126.34(16)
C4 N1 P1 126.72(16)
C9 N2 C6 108.7(2)
C9 N2 P1 117.23(17)
C6 N2 P1 134.06(17)
C13 N3 C10 108.5(2)
C13 N3 P1 133.66(17)
C10 N3 P1 116.76(17)
C18 N4 C15 106.83(19)
C18 N4 P1 126.41(16)
C15 N4 P1 126.75(16)
C48 O1 P1 128.84(16)
C38 O2 P1 130.09(15)
O1 P1 O2 173.37(9)
O1 P1 N2 87.88(10)
O2 P1 N2 85.54(9)
O1 P1 N3 87.90(9)
O2 P1 N3 92.09(9)
N2 P1 N3 83.00(9)
O1 P1 N4 93.63(9)
O2 P1 N4 93.00(8)
N2 P1 N4 173.70(9)
N3 P1 N4 90.94(9)
O1 P1 N1 91.54(9)
O2 P1 N1 87.78(9)
N2 P1 N1 90.95(9)
N3 P1 N1 173.94(9)
N4 P1 N1 95.12(9)

loop_
_geom_bond_atom_site_label_1
_geom_bond_atom_site_label_2
_geom_bond_distance
C1 N1 1.379(3)
C1 C19 1.386(4)
C1 C2 1.414(4)
C2 C3 1.337(4)
C3 C4 1.413(4)
C4 C5 1.385(4)
C4 N1 1.396(3)
C5 C6 1.380(3)
C5 C26 1.494(3)
C6 N2 1.368(3)
C6 C7 1.417(4)
C7 C8 1.363(4)
C8 C9 1.406(4)
C9 N2 1.366(3)
C9 C10 1.395(4)
C10 N3 1.370(3)
C10 C11 1.404(4)
C11 C12 1.358(4)
C12 C13 1.416(4)
C13 N3 1.367(3)
C13 C14 1.390(4)
C14 C15 1.385(4)
C14 C32 1.487(4)
C15 N4 1.405(3)
C15 C16 1.418(4)
C16 C17 1.337(4)
C17 C18 1.417(4)
C18 C19 1.374(3)
C18 N4 1.386(3)
C19 C20 1.498(3)
C20 C25 1.368(4)
C20 C21 1.381(4)
C21 F1 1.328(4)
C21 C22 1.385(4)
C22 F2 1.334(4)
C22 C23 1.366(5)
C23 F3 1.335(3)
C23 C24 1.359(4)
C24 F4 1.331(3)
C24 C25 1.375(4)
C25 F5 1.332(3)
C26 C27 1.375(4)
C26 C31 1.379(4)
C27 F15 1.335(3)
C27 C28 1.376(4)
C28 F14 1.341(4)
C28 C29 1.365(5)
C29 F13 1.333(3)
C29 C30 1.358(5)
C30 F12 1.334(3)
C30 C31 1.371(4)
C31 F11 1.335(3)
C32 C33 1.381(4)
C32 C37 1.383(5)
C33 F10 1.330(4)
C33 C34 1.366(5)
C34 F9 1.332(5)
C34 C35 1.359(7)
C35 F8 1.345(4)
C35 C36 1.363(7)
C36 F7 1.340(5)
C36 C37 1.376(5)
C37 F6 1.338(4)
C38 C47 1.345(4)
C38 O2 1.376(3)
C38 C39 1.408(4)
C39 C40 1.354(4)
C40 C41 1.389(5)
C41 C46 1.404(4)
C41 C42 1.446(4)
C42 C43 1.328(5)
C43 C44 1.388(5)
C44 C45 1.353(5)
C45 C46 1.400(4)
C46 C47 1.434(4)
C48 C57 1.335(4)
C48 O1 1.377(3)
C48 C49 1.388(4)
C49 C50 1.361(6)
C50 C51 1.389(6)
C51 C56 1.394(6)
C51 C52 1.435(6)
C52 C53 1.310(8)
C53 C54 1.376(10)
C54 C55 1.387(7)
C55 C56 1.392(6)
C56 C57 1.419(5)
N1 P1 1.845(2)
N2 P1 1.804(2)
N3 P1 1.810(2)
N4 P1 1.8269(19)
O1 P1 1.6734(18)
O2 P1 1.6898(17)
